data_4063285
loop_
_publ_author_name
'Olga Grossman'
'Clarit Azerraf'
'Dmitri Gelman'

_publ_section_title
;
 Palladium Complexes Bearing Novel Strongly Bent Trans-Spanning
 Diphosphine Ligands: Synthesis, Characterization, and Catalytic
 Activity
;
_journal_issue 2
_journal_name_full Organometallics
_journal_page_first 375
_journal_page_last 381
_journal_paper_doi 10.1021/om050906j
_journal_volume 25
_journal_year 2006
_chemical_formula_moiety 'C38 H36 Cl2 P2 Pd, 1.346(C H Cl3)'
_chemical_formula_sum 'C39.5 H37.5 Cl6 P2 Pd'
_chemical_formula_weight 893.24
_chemical_name_systematic
; 
 ? 
;
_space_group_IT_number 2
_space_group_name_Hall '-P 1'
_space_group_name_H-M_alt 'P -1'
_symmetry_cell_setting triclinic
_symmetry_space_group_name_Hall '-P 1'
_symmetry_space_group_name_H-M 'P -1'
_atom_sites_solution_hydrogens geom
_atom_sites_solution_primary direct
_atom_sites_solution_secondary difmap
_audit_creation_method SHELXL-97
_cell_angle_alpha 67.500(2)
_cell_angle_beta 74.016(2)
_cell_angle_gamma 65.386(2)
_cell_formula_units_Z 2
_cell_length_a 12.0089(13)
_cell_length_b 12.6271(14)
_cell_length_c 15.4198(17)
_cell_measurement_temperature 173(2)
_cell_volume 1945.1(4)
_computing_cell_refinement 'Bruker SMART'
_computing_data_collection 'Bruker SMART'
_computing_data_reduction 'Bruker SAINT'
_computing_molecular_graphics 'Bruker SHELXTL'
_computing_publication_material 'Bruker SHELXTL'
_computing_structure_refinement 'SHELXL-97 (Sheldrick, 1997)'
_computing_structure_solution 'SHELXS-97 (Sheldrick, 1990)'
_diffrn_ambient_temperature 173(2)
_diffrn_measured_fraction_theta_full 0.992
_diffrn_measured_fraction_theta_max 0.992
_diffrn_measurement_device_type 'CCD area detector'
_diffrn_measurement_method 'phi and omega scans'
_diffrn_radiation_monochromator graphite
_diffrn_radiation_source 'fine-focus sealed tube'
_diffrn_radiation_type MoK\a
_diffrn_radiation_wavelength 0.71073
_diffrn_reflns_av_R_equivalents 0.0233
_diffrn_reflns_av_sigmaI/netI 0.0315
_diffrn_reflns_limit_h_max 15
_diffrn_reflns_limit_h_min -15
_diffrn_reflns_limit_k_max 16
_diffrn_reflns_limit_k_min -16
_diffrn_reflns_limit_l_max 19
_diffrn_reflns_limit_l_min -19
_diffrn_reflns_number 21940
_diffrn_reflns_theta_full 27.00
_diffrn_reflns_theta_max 27.00
_diffrn_reflns_theta_min 1.86
_exptl_absorpt_coefficient_mu 1.000
_exptl_absorpt_correction_T_max 0.9333
_exptl_absorpt_correction_T_min 0.7881
_exptl_absorpt_correction_type empirical
_exptl_absorpt_process_details 'Bruker SADABS'
_exptl_crystal_colour red
_exptl_crystal_density_diffrn 1.525
_exptl_crystal_density_method 'not measured'
_exptl_crystal_description plate
_exptl_crystal_F_000 905
_exptl_crystal_size_max 0.25
_exptl_crystal_size_mid 0.21
_exptl_crystal_size_min 0.07
_refine_diff_density_max 1.057
_refine_diff_density_min -0.917
_refine_diff_density_rms 0.089
_refine_ls_extinction_method none
_refine_ls_goodness_of_fit_ref 1.064
_refine_ls_hydrogen_treatment constr
_refine_ls_matrix_type full
_refine_ls_number_parameters 484
_refine_ls_number_reflns 8406
_refine_ls_number_restraints 0
_refine_ls_restrained_S_all 1.064
_refine_ls_R_factor_all 0.0376
_refine_ls_R_factor_gt 0.0336
_refine_ls_shift/su_max 0.005
_refine_ls_shift/su_mean 0.000
_refine_ls_structure_factor_coef Fsqd
_refine_ls_weighting_details 'calc w=1/[\s^2^(Fo^2^)+(0.0512P)^2^+1.5696P] where P=(Fo^2^+2Fc^2^)/3'
_refine_ls_weighting_scheme calc
_refine_ls_wR_factor_gt 0.0925
_refine_ls_wR_factor_ref 0.0947
_reflns_number_gt 7628
_reflns_number_total 8406
_reflns_threshold_expression >2sigma(I)
_cod_depositor_comments
;
The following automatic conversions were performed:
'_symmetry_cell_setting' value 'Triclinic' changed to 'triclinic'
according to '/home/saulius/struct/CIF-dictionaries/cif_core.dic'
dictionary named 'cif_core.dic' version 2.4.1 from 2010-06-29.

Automatic conversion script
Id: cif_fix_enum 1527 2010-12-29 10:47:43Z saulius 
;
_cod_original_sg_symbol_H-M P-1
_cod_original_formula_sum 'C39.50 H37.50 Cl6 P2 Pd'
_cod_database_code 4063285

loop_
_symmetry_equiv_pos_as_xyz
'x, y, z'
'-x, -y, -z'

loop_
_atom_site_label
_atom_site_type_symbol
_atom_site_fract_x
_atom_site_fract_y
_atom_site_fract_z
_atom_site_U_iso_or_equiv
_atom_site_adp_type
_atom_site_occupancy
_atom_site_symmetry_multiplicity
_atom_site_calc_flag
_atom_site_refinement_flags
C1 C 0.2050(2) 0.7358(2) 0.36213(17) 0.0191(5) Uani 1 1 d .
H1 H 0.2186 0.7768 0.2923 0.023 Uiso 1 1 calc R
C2 C 0.1710(2) 0.6316(3) 0.54274(18) 0.0253(5) Uani 1 1 d .
H2 H 0.1577 0.5907 0.6126 0.030 Uiso 1 1 calc R
C3 C 0.3070(2) 0.6105(2) 0.39496(17) 0.0204(5) Uani 1 1 d .
C4 C 0.4090(2) 0.5514(2) 0.33888(17) 0.0207(5) Uani 1 1 d .
C5 C 0.4893(2) 0.4354(2) 0.38348(19) 0.0248(5) Uani 1 1 d .
H5 H 0.5590 0.3934 0.3467 0.030 Uiso 1 1 calc R
C6 C 0.4683(2) 0.3812(2) 0.48044(19) 0.0267(5) Uani 1 1 d .
H6 H 0.5239 0.3027 0.5094 0.032 Uiso 1 1 calc R
C7 C 0.3671(2) 0.4405(2) 0.53553(19) 0.0270(6) Uani 1 1 d .
H7 H 0.3529 0.4029 0.6020 0.032 Uiso 1 1 calc R
C8 C 0.2868(2) 0.5549(2) 0.49269(17) 0.0224(5) Uani 1 1 d .
C9 C 0.0819(2) 0.7113(2) 0.39487(17) 0.0195(5) Uani 1 1 d .
C10 C -0.0061(2) 0.7340(2) 0.34041(17) 0.0199(5) Uani 1 1 d .
C11 C -0.1147(2) 0.7096(2) 0.38812(18) 0.0246(5) Uani 1 1 d .
H11 H -0.1770 0.7271 0.3527 0.030 Uiso 1 1 calc R
C12 C -0.1330(2) 0.6602(3) 0.48619(19) 0.0274(6) Uani 1 1 d .
H12 H -0.2078 0.6457 0.5171 0.033 Uiso 1 1 calc R
C13 C -0.0421(2) 0.6322(2) 0.53917(18) 0.0249(5) Uani 1 1 d .
H13 H -0.0527 0.5955 0.6059 0.030 Uiso 1 1 calc R
C14 C 0.0635(2) 0.6583(2) 0.49338(17) 0.0222(5) Uani 1 1 d .
C15 C 0.2016(2) 0.8116(2) 0.42094(18) 0.0233(5) Uani 1 1 d .
C16 C 0.2138(3) 0.9247(3) 0.3857(2) 0.0287(6) Uani 1 1 d .
H16 H 0.2270 0.9627 0.3192 0.034 Uiso 1 1 calc R
C17 C 0.2066(3) 0.9829(3) 0.4491(2) 0.0411(7) Uani 1 1 d .
H17 H 0.2138 1.0615 0.4257 0.049 Uiso 1 1 calc R
C18 C 0.1890(3) 0.9267(3) 0.5457(2) 0.0450(8) Uani 1 1 d .
H18 H 0.1838 0.9672 0.5882 0.054 Uiso 1 1 calc R
C19 C 0.1789(3) 0.8110(3) 0.5815(2) 0.0352(7) Uani 1 1 d .
H19 H 0.1686 0.7718 0.6479 0.042 Uiso 1 1 calc R
C20 C 0.1843(2) 0.7544(3) 0.51882(19) 0.0259(5) Uani 1 1 d .
C21 C 0.5505(2) 0.4973(2) 0.16305(18) 0.0238(5) Uani 1 1 d .
C22 C 0.6759(3) 0.4692(3) 0.1640(2) 0.0352(6) Uani 1 1 d .
H22 H 0.7003 0.5106 0.1915 0.042 Uiso 1 1 calc R
C23 C 0.7649(3) 0.3801(3) 0.1244(3) 0.0439(8) Uani 1 1 d .
H23 H 0.8501 0.3602 0.1254 0.053 Uiso 1 1 calc R
C24 C 0.7296(3) 0.3207(3) 0.0838(2) 0.0416(8) Uani 1 1 d .
H24 H 0.7907 0.2611 0.0559 0.050 Uiso 1 1 calc R
C25 C 0.6062(3) 0.3472(3) 0.0834(2) 0.0410(7) Uani 1 1 d .
H25 H 0.5823 0.3052 0.0562 0.049 Uiso 1 1 calc R
C26 C 0.5167(3) 0.4357(3) 0.1229(2) 0.0318(6) Uani 1 1 d .
H26 H 0.4316 0.4541 0.1223 0.038 Uiso 1 1 calc R
C27 C 0.4991(2) 0.7309(2) 0.18411(18) 0.0212(5) Uani 1 1 d .
C28 C 0.5519(2) 0.7768(3) 0.09083(19) 0.0277(6) Uani 1 1 d .
H28 H 0.5582 0.7426 0.0437 0.033 Uiso 1 1 calc R
C29 C 0.5948(3) 0.8716(3) 0.0674(2) 0.0319(6) Uani 1 1 d .
H29 H 0.6312 0.9018 0.0044 0.038 Uiso 1 1 calc R
C30 C 0.5850(3) 0.9227(3) 0.1353(2) 0.0328(6) Uani 1 1 d .
H30 H 0.6133 0.9888 0.1186 0.039 Uiso 1 1 calc R
C31 C 0.5339(3) 0.8775(3) 0.2275(2) 0.0329(6) Uani 1 1 d .
H31 H 0.5280 0.9122 0.2742 0.039 Uiso 1 1 calc R
C32 C 0.4909(2) 0.7814(2) 0.25231(19) 0.0253(5) Uani 1 1 d .
H32 H 0.4562 0.7505 0.3158 0.030 Uiso 1 1 calc R
C33 C -0.0872(2) 0.7526(2) 0.16712(18) 0.0228(5) Uani 1 1 d .
H33 H -0.1738 0.7959 0.1925 0.027 Uiso 1 1 calc R
C34 C -0.0688(3) 0.6178(3) 0.1959(2) 0.0349(7) Uani 1 1 d .
H34A H -0.1346 0.6088 0.1763 0.052 Uiso 1 1 calc R
H34B H -0.0715 0.5826 0.2649 0.052 Uiso 1 1 calc R
H34C H 0.0116 0.5749 0.1651 0.052 Uiso 1 1 calc R
C35 C -0.0727(3) 0.8061(3) 0.0587(2) 0.0341(6) Uani 1 1 d .
H35A H 0.0133 0.7693 0.0323 0.051 Uiso 1 1 calc R
H35B H -0.0944 0.8949 0.0408 0.051 Uiso 1 1 calc R
H35C H -0.1275 0.7883 0.0338 0.051 Uiso 1 1 calc R
C36 C -0.0463(2) 0.9568(2) 0.17940(19) 0.0247(5) Uani 1 1 d .
H36 H -0.0350 0.9909 0.1087 0.030 Uiso 1 1 calc R
C37 C -0.1852(3) 1.0025(3) 0.2145(2) 0.0344(6) Uani 1 1 d .
H37A H -0.2010 0.9558 0.2811 0.052 Uiso 1 1 calc R
H37B H -0.2303 0.9913 0.1764 0.052 Uiso 1 1 calc R
H37C H -0.2133 1.0895 0.2086 0.052 Uiso 1 1 calc R
C38 C 0.0216(3) 1.0054(3) 0.2173(2) 0.0322(6) Uani 1 1 d .
H38A H -0.0141 1.0950 0.1983 0.048 Uiso 1 1 calc R
H38B H 0.1094 0.9799 0.1912 0.048 Uiso 1 1 calc R
H38C H 0.0129 0.9726 0.2866 0.048 Uiso 1 1 calc R
C39 C 0.1920(3) 0.3073(3) 0.1717(2) 0.0440(8) Uani 1 1 d .
C40 C 0.5018(14) 0.0592(14) 0.4718(13) 0.089(5) Uani 0.346(2) 1 d P
Cl1 Cl 0.21692(6) 0.50669(5) 0.26119(4) 0.02467(13) Uani 1 1 d .
Cl2 Cl 0.25237(6) 0.87179(6) 0.05868(5) 0.02907(14) Uani 1 1 d .
Cl3 Cl 0.0712(10) 0.2680(9) 0.2572(7) 0.0495(13) Uani 0.58(3) 1 d P
Cl3A Cl 0.0691(14) 0.2683(14) 0.2423(13) 0.063(3) Uani 0.42(3) 1 d P
Cl4 Cl 0.3209(8) 0.1660(7) 0.1691(4) 0.0550(12) Uani 0.58(3) 1 d P
Cl4A Cl 0.3253(11) 0.1895(14) 0.1732(8) 0.076(3) Uani 0.42(3) 1 d P
Cl5 Cl 0.1321(6) 0.3769(5) 0.0588(3) 0.0591(11) Uani 0.58(3) 1 d P
Cl5A Cl 0.182(2) 0.3949(7) 0.0599(5) 0.095(6) Uani 0.42(3) 1 d P
Cl6 Cl 0.5935(2) -0.0868(2) 0.4562(2) 0.1107(11) Uani 0.691(5) 1 d P
Cl7 Cl 0.4795(6) 0.1514(4) 0.3550(3) 0.1127(19) Uani 0.346(2) 1 d P
P1 P 0.43073(6) 0.61606(6) 0.20942(4) 0.01898(13) Uani 1 1 d .
P2 P 0.01833(6) 0.78742(6) 0.21035(4) 0.01845(13) Uani 1 1 d .
Pd1 Pd 0.230185(16) 0.696708(16) 0.171898(12) 0.01765(7) Uani 1 1 d .

loop_
_atom_site_aniso_label
_atom_site_aniso_U_11
_atom_site_aniso_U_22
_atom_site_aniso_U_33
_atom_site_aniso_U_23
_atom_site_aniso_U_13
_atom_site_aniso_U_12
C1 0.0177(11) 0.0232(12) 0.0164(11) -0.0049(9) -0.0007(9) -0.0092(10)
C2 0.0257(13) 0.0356(14) 0.0160(11) -0.0051(10) -0.0012(10) -0.0158(11)
C3 0.0194(12) 0.0240(12) 0.0207(12) -0.0054(10) -0.0043(9) -0.0108(10)
C4 0.0192(12) 0.0242(12) 0.0203(12) -0.0039(10) -0.0041(9) -0.0109(10)
C5 0.0231(13) 0.0247(13) 0.0270(13) -0.0061(10) -0.0056(10) -0.0090(10)
C6 0.0273(13) 0.0229(13) 0.0288(14) 0.0000(11) -0.0121(11) -0.0097(11)
C7 0.0298(14) 0.0317(14) 0.0225(13) -0.0001(11) -0.0076(10) -0.0185(12)
C8 0.0222(12) 0.0286(13) 0.0196(12) -0.0047(10) -0.0028(9) -0.0144(11)
C9 0.0185(11) 0.0199(11) 0.0197(11) -0.0065(9) 0.0004(9) -0.0078(9)
C10 0.0184(11) 0.0186(11) 0.0205(12) -0.0053(9) -0.0012(9) -0.0061(9)
C11 0.0192(12) 0.0293(13) 0.0257(13) -0.0099(11) -0.0015(10) -0.0085(10)
C12 0.0230(13) 0.0337(14) 0.0285(14) -0.0105(11) 0.0034(10) -0.0163(11)
C13 0.0273(13) 0.0287(13) 0.0189(12) -0.0071(10) 0.0037(10) -0.0144(11)
C14 0.0219(12) 0.0250(12) 0.0208(12) -0.0077(10) -0.0002(9) -0.0103(10)
C15 0.0205(12) 0.0296(13) 0.0237(12) -0.0113(11) -0.0010(10) -0.0111(10)
C16 0.0296(14) 0.0320(14) 0.0289(14) -0.0121(12) 0.0002(11) -0.0151(12)
C17 0.0516(19) 0.0403(17) 0.0450(18) -0.0211(15) 0.0002(15) -0.0259(15)
C18 0.054(2) 0.060(2) 0.0427(18) -0.0327(17) 0.0044(15) -0.0316(18)
C19 0.0362(16) 0.0563(19) 0.0244(14) -0.0197(13) 0.0044(12) -0.0255(15)
C20 0.0219(12) 0.0353(14) 0.0248(13) -0.0122(11) -0.0003(10) -0.0133(11)
C21 0.0218(12) 0.0217(12) 0.0210(12) -0.0045(10) 0.0001(10) -0.0049(10)
C22 0.0233(14) 0.0339(15) 0.0436(17) -0.0122(13) -0.0019(12) -0.0071(12)
C23 0.0235(15) 0.0357(17) 0.054(2) -0.0096(15) 0.0033(13) -0.0027(13)
C24 0.0387(17) 0.0305(15) 0.0376(17) -0.0124(13) 0.0075(13) -0.0014(13)
C25 0.0453(19) 0.0369(17) 0.0380(17) -0.0193(14) -0.0003(14) -0.0082(14)
C26 0.0281(14) 0.0350(15) 0.0309(14) -0.0161(12) 0.0004(11) -0.0073(12)
C27 0.0167(11) 0.0233(12) 0.0230(12) -0.0039(10) -0.0032(9) -0.0090(10)
C28 0.0245(13) 0.0319(14) 0.0250(13) -0.0064(11) -0.0017(10) -0.0116(11)
C29 0.0250(14) 0.0342(15) 0.0306(14) 0.0017(12) -0.0025(11) -0.0161(12)
C30 0.0252(14) 0.0275(14) 0.0470(17) -0.0028(12) -0.0104(12) -0.0149(12)
C31 0.0323(15) 0.0324(15) 0.0387(16) -0.0110(13) -0.0092(12) -0.0131(12)
C32 0.0229(12) 0.0280(13) 0.0257(13) -0.0063(11) -0.0025(10) -0.0120(11)
C33 0.0169(11) 0.0274(13) 0.0253(13) -0.0092(10) -0.0041(9) -0.0072(10)
C34 0.0377(16) 0.0317(15) 0.0434(17) -0.0086(13) -0.0158(13) -0.0160(13)
C35 0.0335(15) 0.0429(17) 0.0275(14) -0.0090(12) -0.0095(12) -0.0133(13)
C36 0.0257(13) 0.0181(12) 0.0262(13) -0.0053(10) -0.0059(10) -0.0039(10)
C37 0.0265(14) 0.0277(14) 0.0457(17) -0.0138(13) -0.0089(12) -0.0017(12)
C38 0.0342(15) 0.0251(14) 0.0394(16) -0.0117(12) -0.0055(12) -0.0104(12)
C39 0.055(2) 0.0425(18) 0.0364(17) -0.0162(14) 0.0061(15) -0.0226(16)
C40 0.071(9) 0.094(10) 0.142(15) -0.094(12) -0.031(9) -0.004(8)
Cl1 0.0258(3) 0.0225(3) 0.0263(3) -0.0048(2) -0.0020(2) -0.0124(2)
Cl2 0.0287(3) 0.0244(3) 0.0259(3) -0.0002(2) 0.0003(2) -0.0109(3)
Cl3 0.054(3) 0.0490(19) 0.0446(16) -0.0239(11) 0.0127(13) -0.0208(18)
Cl3A 0.055(4) 0.064(3) 0.084(7) -0.027(4) 0.001(4) -0.036(3)
Cl4 0.0551(17) 0.0493(18) 0.0471(18) -0.0184(14) 0.0062(13) -0.0107(12)
Cl4A 0.053(2) 0.082(6) 0.087(4) -0.044(3) -0.009(2) -0.002(3)
Cl5 0.074(2) 0.0589(14) 0.0378(11) -0.0136(9) -0.0111(11) -0.0157(13)
Cl5A 0.134(10) 0.047(2) 0.0394(17) -0.0056(13) 0.013(3) 0.007(3)
Cl6 0.0967(17) 0.1017(18) 0.147(2) -0.0715(17) 0.0103(15) -0.0339(13)
Cl7 0.183(5) 0.075(3) 0.098(3) -0.011(2) -0.071(3) -0.044(3)
P1 0.0161(3) 0.0204(3) 0.0188(3) -0.0053(2) -0.0004(2) -0.0067(2)
P2 0.0172(3) 0.0183(3) 0.0186(3) -0.0047(2) -0.0023(2) -0.0061(2)
Pd1 0.01678(10) 0.01845(10) 0.01667(10) -0.00450(7) -0.00084(7) -0.00690(7)

loop_
_atom_type_symbol
_atom_type_description
_atom_type_scat_dispersion_real
_atom_type_scat_dispersion_imag
_atom_type_scat_source
C C 0.0033 0.0016 'International Tables Vol C Tables 4.2.6.8 and 6.1.1.4'
H H 0.0000 0.0000 'International Tables Vol C Tables 4.2.6.8 and 6.1.1.4'
P P 0.1023 0.0942 'International Tables Vol C Tables 4.2.6.8 and 6.1.1.4'
Cl Cl 0.1484 0.1585 'International Tables Vol C Tables 4.2.6.8 and 6.1.1.4'
Pd Pd -0.9988 1.0072 'International Tables Vol C Tables 4.2.6.8 and 6.1.1.4'

loop_
_geom_angle_atom_site_label_1
_geom_angle_atom_site_label_2
_geom_angle_atom_site_label_3
_geom_angle
_geom_angle_site_symmetry_1
_geom_angle_site_symmetry_3
C15 C1 C3 106.04(19) . .
C15 C1 C9 106.20(19) . .
C3 C1 C9 105.85(19) . .
C15 C1 H1 112.7 . .
C3 C1 H1 112.7 . .
C9 C1 H1 112.7 . .
C20 C2 C8 106.5(2) . .
C20 C2 C14 105.4(2) . .
C8 C2 C14 106.2(2) . .
C20 C2 H2 112.7 . .
C8 C2 H2 112.7 . .
C14 C2 H2 112.7 . .
C8 C3 C4 120.5(2) . .
C8 C3 C1 111.9(2) . .
C4 C3 C1 127.6(2) . .
C3 C4 C5 118.1(2) . .
C3 C4 P1 121.43(18) . .
C5 C4 P1 120.25(19) . .
C6 C5 C4 120.9(2) . .
C6 C5 H5 119.6 . .
C4 C5 H5 119.6 . .
C7 C6 C5 120.7(2) . .
C7 C6 H6 119.7 . .
C5 C6 H6 119.7 . .
C8 C7 C6 119.2(2) . .
C8 C7 H7 120.4 . .
C6 C7 H7 120.4 . .
C7 C8 C3 120.6(2) . .
C7 C8 C2 125.8(2) . .
C3 C8 C2 113.6(2) . .
C10 C9 C14 119.8(2) . .
C10 C9 C1 129.0(2) . .
C14 C9 C1 111.2(2) . .
C9 C10 C11 117.9(2) . .
C9 C10 P2 122.65(18) . .
C11 C10 P2 119.36(19) . .
C12 C11 C10 121.4(2) . .
C12 C11 H11 119.3 . .
C10 C11 H11 119.3 . .
C11 C12 C13 120.2(2) . .
C11 C12 H12 119.9 . .
C13 C12 H12 119.9 . .
C14 C13 C12 118.9(2) . .
C14 C13 H13 120.5 . .
C12 C13 H13 120.5 . .
C13 C14 C9 121.6(2) . .
C13 C14 C2 124.4(2) . .
C9 C14 C2 114.0(2) . .
C16 C15 C20 120.7(2) . .
C16 C15 C1 126.0(2) . .
C20 C15 C1 113.3(2) . .
C15 C16 C17 119.0(3) . .
C15 C16 H16 120.5 . .
C17 C16 H16 120.5 . .
C18 C17 C16 120.3(3) . .
C18 C17 H17 119.8 . .
C16 C17 H17 119.8 . .
C17 C18 C19 120.7(3) . .
C17 C18 H18 119.6 . .
C19 C18 H18 119.6 . .
C20 C19 C18 118.9(3) . .
C20 C19 H19 120.5 . .
C18 C19 H19 120.5 . .
C19 C20 C15 120.4(3) . .
C19 C20 C2 127.3(3) . .
C15 C20 C2 112.3(2) . .
C26 C21 C22 119.4(3) . .
C26 C21 P1 118.9(2) . .
C22 C21 P1 121.7(2) . .
C23 C22 C21 119.6(3) . .
C23 C22 H22 120.2 . .
C21 C22 H22 120.2 . .
C24 C23 C22 120.3(3) . .
C24 C23 H23 119.9 . .
C22 C23 H23 119.9 . .
C25 C24 C23 120.4(3) . .
C25 C24 H24 119.8 . .
C23 C24 H24 119.8 . .
C24 C25 C26 119.8(3) . .
C24 C25 H25 120.1 . .
C26 C25 H25 120.1 . .
C21 C26 C25 120.6(3) . .
C21 C26 H26 119.7 . .
C25 C26 H26 119.7 . .
C32 C27 C28 119.3(2) . .
C32 C27 P1 121.76(19) . .
C28 C27 P1 118.7(2) . .
C29 C28 C27 120.1(3) . .
C29 C28 H28 119.9 . .
C27 C28 H28 119.9 . .
C28 C29 C30 120.4(3) . .
C28 C29 H29 119.8 . .
C30 C29 H29 119.8 . .
C29 C30 C31 119.9(3) . .
C29 C30 H30 120.0 . .
C31 C30 H30 120.0 . .
C30 C31 C32 120.3(3) . .
C30 C31 H31 119.8 . .
C32 C31 H31 119.8 . .
C27 C32 C31 119.9(3) . .
C27 C32 H32 120.1 . .
C31 C32 H32 120.1 . .
C34 C33 C35 109.9(2) . .
C34 C33 P2 115.27(18) . .
C35 C33 P2 107.82(18) . .
C34 C33 H33 107.9 . .
C35 C33 H33 107.9 . .
P2 C33 H33 107.9 . .
C33 C34 H34A 109.5 . .
C33 C34 H34B 109.5 . .
H34A C34 H34B 109.5 . .
C33 C34 H34C 109.5 . .
H34A C34 H34C 109.5 . .
H34B C34 H34C 109.5 . .
C33 C35 H35A 109.5 . .
C33 C35 H35B 109.5 . .
H35A C35 H35B 109.5 . .
C33 C35 H35C 109.5 . .
H35A C35 H35C 109.5 . .
H35B C35 H35C 109.5 . .
C38 C36 C37 110.2(2) . .
C38 C36 P2 112.02(18) . .
C37 C36 P2 111.43(19) . .
C38 C36 H36 107.7 . .
C37 C36 H36 107.7 . .
P2 C36 H36 107.7 . .
C36 C37 H37A 109.5 . .
C36 C37 H37B 109.5 . .
H37A C37 H37B 109.5 . .
C36 C37 H37C 109.5 . .
H37A C37 H37C 109.5 . .
H37B C37 H37C 109.5 . .
C36 C38 H38A 109.5 . .
C36 C38 H38B 109.5 . .
H38A C38 H38B 109.5 . .
C36 C38 H38C 109.5 . .
H38A C38 H38C 109.5 . .
H38B C38 H38C 109.5 . .
Cl5A C39 Cl4A 107.5(6) . .
Cl5A C39 Cl3A 120.7(9) . .
Cl4A C39 Cl3A 114.3(8) . .
Cl5A C39 Cl3 126.8(10) . .
Cl4A C39 Cl3 113.3(6) . .
Cl3A C39 Cl3 7.5(9) . .
Cl5A C39 Cl4 106.6(3) . .
Cl4A C39 Cl4 10.5(7) . .
Cl3A C39 Cl4 107.3(6) . .
Cl3 C39 Cl4 107.5(4) . .
Cl5A C39 Cl5 23.6(9) . .
Cl4A C39 Cl5 114.1(5) . .
Cl3A C39 Cl5 98.7(6) . .
Cl3 C39 Cl5 105.5(5) . .
Cl4 C39 Cl5 108.8(3) . .
Cl6 C40 C40 78.5(15) 2_656 2_656
Cl6 C40 Cl7 118.0(9) 2_656 .
C40 C40 Cl7 135.3(13) 2_656 .
Cl6 C40 Cl6 128.3(13) 2_656 .
C40 C40 Cl6 49.8(8) 2_656 .
Cl7 C40 Cl6 101.7(8) . .
C40 Cl6 C40 51.7(13) 2_656 .
C21 P1 C27 104.89(12) . .
C21 P1 C4 107.22(12) . .
C27 P1 C4 105.77(11) . .
C21 P1 Pd1 120.78(9) . .
C27 P1 Pd1 113.98(8) . .
C4 P1 Pd1 103.13(8) . .
C10 P2 C33 108.44(11) . .
C10 P2 C36 104.30(12) . .
C33 P2 C36 103.21(12) . .
C10 P2 Pd1 103.70(8) . .
C33 P2 Pd1 118.67(8) . .
C36 P2 Pd1 117.47(9) . .
Cl2 Pd1 Cl1 168.94(2) . .
Cl2 Pd1 P2 94.22(2) . .
Cl1 Pd1 P2 89.91(2) . .
Cl2 Pd1 P1 94.93(2) . .
Cl1 Pd1 P1 86.42(2) . .
P2 Pd1 P1 150.36(2) . .

loop_
_geom_bond_atom_site_label_1
_geom_bond_atom_site_label_2
_geom_bond_distance
_geom_bond_site_symmetry_2
C1 C15 1.534(3) .
C1 C3 1.541(3) .
C1 C9 1.544(3) .
C1 H1 1.0000 .
C2 C20 1.517(4) .
C2 C8 1.525(4) .
C2 C14 1.530(3) .
C2 H2 1.0000 .
C3 C8 1.397(3) .
C3 C4 1.398(3) .
C4 C5 1.402(3) .
C4 P1 1.834(2) .
C5 C6 1.386(4) .
C5 H5 0.9500 .
C6 C7 1.385(4) .
C6 H6 0.9500 .
C7 C8 1.384(4) .
C7 H7 0.9500 .
C9 C10 1.399(3) .
C9 C14 1.401(3) .
C10 C11 1.404(3) .
C10 P2 1.835(2) .
C11 C12 1.390(4) .
C11 H11 0.9500 .
C12 C13 1.390(4) .
C12 H12 0.9500 .
C13 C14 1.376(4) .
C13 H13 0.9500 .
C15 C16 1.376(4) .
C15 C20 1.400(4) .
C16 C17 1.398(4) .
C16 H16 0.9500 .
C17 C18 1.382(5) .
C17 H17 0.9500 .
C18 C19 1.395(5) .
C18 H18 0.9500 .
C19 C20 1.380(4) .
C19 H19 0.9500 .
C21 C26 1.388(4) .
C21 C22 1.398(4) .
C21 P1 1.813(3) .
C22 C23 1.396(4) .
C22 H22 0.9500 .
C23 C24 1.380(5) .
C23 H23 0.9500 .
C24 C25 1.377(5) .
C24 H24 0.9500 .
C25 C26 1.391(4) .
C25 H25 0.9500 .
C26 H26 0.9500 .
C27 C32 1.388(4) .
C27 C28 1.405(4) .
C27 P1 1.819(2) .
C28 C29 1.381(4) .
C28 H28 0.9500 .
C29 C30 1.382(4) .
C29 H29 0.9500 .
C30 C31 1.384(4) .
C30 H30 0.9500 .
C31 C32 1.395(4) .
C31 H31 0.9500 .
C32 H32 0.9500 .
C33 C34 1.518(4) .
C33 C35 1.535(4) .
C33 P2 1.844(2) .
C33 H33 1.0000 .
C34 H34A 0.9800 .
C34 H34B 0.9800 .
C34 H34C 0.9800 .
C35 H35A 0.9800 .
C35 H35B 0.9800 .
C35 H35C 0.9800 .
C36 C38 1.529(4) .
C36 C37 1.533(4) .
C36 P2 1.855(3) .
C36 H36 1.0000 .
C37 H37A 0.9800 .
C37 H37B 0.9800 .
C37 H37C 0.9800 .
C38 H38A 0.9800 .
C38 H38B 0.9800 .
C38 H38C 0.9800 .
C39 Cl5A 1.660(7) .
C39 Cl4A 1.670(13) .
C39 Cl3A 1.707(14) .
C39 Cl3 1.770(10) .
C39 Cl4 1.817(9) .
C39 Cl5 1.821(5) .
C40 Cl6 1.388(16) 2_656
C40 C40 1.43(4) 2_656
C40 Cl7 1.753(19) .
C40 Cl6 1.781(12) .
Cl1 Pd1 2.3124(6) .
Cl2 Pd1 2.2993(7) .
Cl6 C40 1.388(16) 2_656
P1 Pd1 2.3335(7) .
P2 Pd1 2.3233(7) .
